data_7058404
loop_
_publ_author_name
'Wang, Rong'
'Ding, Ju'
'Zhang, Yanrong'

_publ_section_title
;
 Naphthalimide/benzimide-based excited-state intramolecular proton
 transfer active luminogens: aggregation-induced enhanced emission and
 potential for chemical modification
;
_journal_issue 23
_journal_name_full 'New Journal of Chemistry'
_journal_page_first 9152
_journal_paper_doi 10.1039/C9NJ01685F
_journal_volume 43
_journal_year 2019
_chemical_formula_sum 'C16 H10 N2 O3 S'
_chemical_formula_weight 310.32
_space_group_IT_number 14
_space_group_name_Hall '-P 2ybc'
_space_group_name_H-M_alt 'P 1 21/c 1'
_symmetry_cell_setting monoclinic
_symmetry_space_group_name_Hall '-P 2ybc'
_symmetry_space_group_name_H-M 'P 1 21/c 1'
_atom_sites_solution_hydrogens geom
_atom_sites_solution_primary direct
_atom_sites_solution_secondary difmap
_audit_creation_method SHELXL-97
_audit_update_record
;
2019-03-30 deposited with the CCDC.    2019-05-20 downloaded from the CCDC.
;
_cell_angle_alpha 90.00
_cell_angle_beta 90.117(2)
_cell_angle_gamma 90.00
_cell_formula_units_Z 4
_cell_length_a 5.6795(5)
_cell_length_b 28.701(3)
_cell_length_c 7.8681(7)
_cell_measurement_reflns_used 1452
_cell_measurement_temperature 298(2)
_cell_measurement_theta_max 26.43
_cell_measurement_theta_min 2.839
_cell_volume 1282.6(2)
_computing_cell_refinement 'Bruker SMART'
_computing_data_collection 'Bruker SMART'
_computing_data_reduction 'Bruker SHELXTL'
_computing_molecular_graphics 'Bruker SHELXTL'
_computing_publication_material 'Bruker SHELXTL'
_computing_structure_refinement 'SHELXL-97 (Sheldrick, 1997)'
_computing_structure_solution 'SHELXS-97 (Sheldrick, 1990)'
_diffrn_ambient_temperature 298(2)
_diffrn_measured_fraction_theta_full 0.988
_diffrn_measured_fraction_theta_max 0.988
_diffrn_measurement_device_type 'CCD area detector'
_diffrn_measurement_method 'phi and omega scans'
_diffrn_radiation_monochromator graphite
_diffrn_radiation_source 'fine-focus sealed tube'
_diffrn_radiation_type MoK\a
_diffrn_radiation_wavelength 0.71073
_diffrn_reflns_av_R_equivalents 0.0573
_diffrn_reflns_av_sigmaI/netI 0.0555
_diffrn_reflns_limit_h_max 6
_diffrn_reflns_limit_h_min -5
_diffrn_reflns_limit_k_max 24
_diffrn_reflns_limit_k_min -34
_diffrn_reflns_limit_l_max 9
_diffrn_reflns_limit_l_min -9
_diffrn_reflns_number 6289
_diffrn_reflns_theta_full 25.02
_diffrn_reflns_theta_max 25.02
_diffrn_reflns_theta_min 2.68
_exptl_absorpt_coefficient_mu 0.268
_exptl_absorpt_correction_T_max 0.9920
_exptl_absorpt_correction_T_min 0.9240
_exptl_absorpt_correction_type multi-scan
_exptl_absorpt_process_details sadabs
_exptl_crystal_density_diffrn 1.607
_exptl_crystal_density_method 'not measured'
_exptl_crystal_F_000 640
_exptl_crystal_size_max 0.30
_exptl_crystal_size_mid 0.06
_exptl_crystal_size_min 0.03
_refine_diff_density_max 0.257
_refine_diff_density_min -0.276
_refine_diff_density_rms 0.059
_refine_ls_extinction_method none
_refine_ls_goodness_of_fit_ref 1.025
_refine_ls_hydrogen_treatment mixed
_refine_ls_matrix_type full
_refine_ls_number_parameters 200
_refine_ls_number_reflns 2242
_refine_ls_number_restraints 0
_refine_ls_restrained_S_all 1.025
_refine_ls_R_factor_all 0.0913
_refine_ls_R_factor_gt 0.0623
_refine_ls_shift/su_max 0.000
_refine_ls_shift/su_mean 0.000
_refine_ls_structure_factor_coef Fsqd
_refine_ls_weighting_details 'calc w=1/[\s^2^(Fo^2^)+(0.0805P)^2^+0.8369P] where P=(Fo^2^+2Fc^2^)/3'
_refine_ls_weighting_scheme calc
_refine_ls_wR_factor_gt 0.1607
_refine_ls_wR_factor_ref 0.1735
_reflns_number_gt 1516
_reflns_number_total 2242
_reflns_threshold_expression >2sigma(I)
_cod_data_source_file c9nj01685f2.cif
_cod_data_source_block 190113a
_cod_depositor_comments
;
The following automatic conversions were performed:

'_symmetry_cell_setting' value 'Monoclinic' changed to 'monoclinic'
according to
/home/data/users/saulius/crontab/automatic-downloads/rss-feeds/RSC/lib/dictionaries/cif_core.dic
dictionary named 'cif_core.dic' version 2.4.2 from 2011-04-26.

Automatic conversion script
Id: cif_fix_values 4973 2017-02-22 13:04:09Z antanas 

 Adding full bibliography for 7058404.cif.
;
_cod_original_sg_symbol_H-M P2(1)/c
_cod_database_code 7058404

loop_
_symmetry_equiv_pos_as_xyz
'x, y, z'
'-x, y+1/2, -z+1/2'
'-x, -y, -z'
'x, -y-1/2, z-1/2'

loop_
_atom_site_label
_atom_site_type_symbol
_atom_site_fract_x
_atom_site_fract_y
_atom_site_fract_z
_atom_site_U_iso_or_equiv
_atom_site_adp_type
_atom_site_occupancy
_atom_site_symmetry_multiplicity
_atom_site_calc_flag
_atom_site_refinement_flags
N1 N 0.2959(7) 0.90285(12) 0.3792(5) 0.0528(9) Uani 1 1 d .
N2 N 0.0372(6) 0.66809(11) 0.2627(4) 0.0437(8) Uani 1 1 d .
O1 O 0.5939(6) 0.86347(11) 0.5082(4) 0.0611(9) Uani 1 1 d .
O2 O -0.0507(6) 0.92039(10) 0.2422(4) 0.0634(9) Uani 1 1 d .
O3 O -0.2027(5) 0.73821(10) 0.1481(4) 0.0554(8) Uani 1 1 d .
H3 H -0.1647 0.7108 0.1588 0.083 Uiso 1 1 calc R
S1 S 0.43024(18) 0.67359(4) 0.41596(15) 0.0491(4) Uani 1 1 d .
C1 C 0.4166(8) 0.86350(15) 0.4290(6) 0.0490(10) Uani 1 1 d .
C2 C 0.0871(8) 0.89238(15) 0.2963(6) 0.0516(11) Uani 1 1 d .
C3 C 0.0808(7) 0.84136(14) 0.2850(5) 0.0440(10) Uani 1 1 d .
C4 C 0.2765(7) 0.82398(14) 0.3669(5) 0.0433(10) Uani 1 1 d .
C5 C 0.3155(7) 0.77752(14) 0.3767(5) 0.0452(10) Uani 1 1 d .
H5 H 0.4478 0.7661 0.4328 0.054 Uiso 1 1 calc R
C6 C 0.1580(7) 0.74745(14) 0.3031(5) 0.0400(9) Uani 1 1 d .
C7 C -0.0426(7) 0.76501(14) 0.2207(5) 0.0438(10) Uani 1 1 d .
C8 C -0.0793(7) 0.81291(15) 0.2136(5) 0.0480(11) Uani 1 1 d .
H8 H -0.2122 0.8250 0.1604 0.058 Uiso 1 1 calc R
C9 C 0.1887(7) 0.69761(14) 0.3161(5) 0.0416(10) Uani 1 1 d .
C10 C 0.1001(7) 0.62291(14) 0.2999(5) 0.0439(10) Uani 1 1 d .
C11 C 0.3137(7) 0.61954(14) 0.3866(5) 0.0449(10) Uani 1 1 d .
C12 C 0.4001(8) 0.57646(15) 0.4352(6) 0.0538(12) Uani 1 1 d .
H12 H 0.5423 0.5738 0.4931 0.065 Uiso 1 1 calc R
C13 C 0.2713(8) 0.53847(16) 0.3957(6) 0.0598(12) Uani 1 1 d .
H13 H 0.3256 0.5093 0.4289 0.072 Uiso 1 1 calc R
C14 C 0.0626(9) 0.54148(16) 0.3080(6) 0.0628(13) Uani 1 1 d .
H14 H -0.0198 0.5144 0.2816 0.075 Uiso 1 1 calc R
C15 C -0.0256(8) 0.58353(15) 0.2592(6) 0.0563(12) Uani 1 1 d .
H15 H -0.1671 0.5855 0.2000 0.068 Uiso 1 1 calc R
C16 C 0.3796(9) 0.94958(15) 0.4132(7) 0.0694(14) Uani 1 1 d .
H16A H 0.3551 0.9569 0.5309 0.104 Uiso 1 1 calc R
H16B H 0.2947 0.9714 0.3437 0.104 Uiso 1 1 calc R
H16C H 0.5446 0.9515 0.3876 0.104 Uiso 1 1 calc R

loop_
_atom_site_aniso_label
_atom_site_aniso_U_11
_atom_site_aniso_U_22
_atom_site_aniso_U_33
_atom_site_aniso_U_23
_atom_site_aniso_U_13
_atom_site_aniso_U_12
N1 0.062(2) 0.039(2) 0.057(2) -0.0023(17) -0.0055(18) -0.0060(17)
N2 0.0406(18) 0.041(2) 0.049(2) 0.0013(16) -0.0084(15) -0.0012(15)
O1 0.057(2) 0.058(2) 0.068(2) -0.0065(16) -0.0154(17) -0.0068(15)
O2 0.065(2) 0.0493(19) 0.076(2) 0.0101(16) -0.0058(17) 0.0106(16)
O3 0.0466(17) 0.0515(18) 0.068(2) -0.0002(15) -0.0228(15) 0.0001(14)
S1 0.0415(6) 0.0482(7) 0.0575(7) 0.0039(5) -0.0102(5) -0.0004(5)
C1 0.053(3) 0.048(3) 0.045(3) 0.001(2) -0.002(2) -0.001(2)
C2 0.057(3) 0.048(3) 0.049(3) 0.003(2) -0.001(2) 0.000(2)
C3 0.047(2) 0.044(2) 0.041(2) 0.0038(19) -0.0039(19) 0.0019(19)
C4 0.045(2) 0.041(2) 0.044(2) -0.0036(19) -0.0046(18) 0.0021(18)
C5 0.040(2) 0.048(2) 0.047(3) 0.0060(19) -0.0003(18) 0.0010(19)
C6 0.037(2) 0.046(2) 0.037(2) 0.0037(18) -0.0015(17) 0.0015(17)
C7 0.044(2) 0.047(2) 0.040(2) 0.0001(19) -0.0029(18) -0.0015(19)
C8 0.044(2) 0.049(2) 0.051(3) 0.006(2) -0.007(2) 0.0055(19)
C9 0.044(2) 0.044(2) 0.037(2) 0.0045(18) -0.0006(18) -0.0001(19)
C10 0.048(2) 0.046(2) 0.038(2) 0.0034(18) -0.0037(18) -0.0022(19)
C11 0.037(2) 0.050(3) 0.048(3) 0.003(2) 0.0025(18) 0.0030(19)
C12 0.048(2) 0.052(3) 0.061(3) 0.013(2) 0.000(2) 0.008(2)
C13 0.064(3) 0.045(3) 0.071(3) 0.007(2) 0.004(2) 0.010(2)
C14 0.068(3) 0.050(3) 0.070(3) 0.000(2) -0.002(3) -0.004(2)
C15 0.053(3) 0.051(3) 0.065(3) 0.004(2) -0.007(2) -0.004(2)
C16 0.082(4) 0.046(3) 0.080(4) -0.004(3) -0.006(3) -0.006(2)

loop_
_atom_type_symbol
_atom_type_description
_atom_type_scat_dispersion_real
_atom_type_scat_dispersion_imag
_atom_type_scat_source
C C 0.0033 0.0016 'International Tables Vol C Tables 4.2.6.8 and 6.1.1.4'
H H 0.0000 0.0000 'International Tables Vol C Tables 4.2.6.8 and 6.1.1.4'
N N 0.0061 0.0033 'International Tables Vol C Tables 4.2.6.8 and 6.1.1.4'
O O 0.0106 0.0060 'International Tables Vol C Tables 4.2.6.8 and 6.1.1.4'
S S 0.1246 0.1234 'International Tables Vol C Tables 4.2.6.8 and 6.1.1.4'

loop_
_geom_angle_atom_site_label_1
_geom_angle_atom_site_label_2
_geom_angle_atom_site_label_3
_geom_angle
C1 N1 C2 112.4(4)
C1 N1 C16 122.9(4)
C2 N1 C16 124.6(4)
C9 N2 C10 112.4(3)
C7 O3 H3 109.5
C11 S1 C9 89.6(2)
O1 C1 N1 125.0(4)
O1 C1 C4 129.4(4)
N1 C1 C4 105.6(4)
O2 C2 N1 125.4(4)
O2 C2 C3 129.2(4)
N1 C2 C3 105.4(4)
C8 C3 C4 121.3(4)
C8 C3 C2 130.4(4)
C4 C3 C2 108.3(4)
C5 C4 C3 121.0(4)
C5 C4 C1 130.8(4)
C3 C4 C1 108.2(4)
C4 C5 C6 119.3(4)
C4 C5 H5 120.3
C6 C5 H5 120.3
C5 C6 C7 119.8(4)
C5 C6 C9 121.0(4)
C7 C6 C9 119.1(4)
O3 C7 C8 117.1(4)
O3 C7 C6 123.3(4)
C8 C7 C6 119.7(4)
C3 C8 C7 118.8(4)
C3 C8 H8 120.6
C7 C8 H8 120.6
N2 C9 C6 123.5(4)
N2 C9 S1 114.8(3)
C6 C9 S1 121.6(3)
C15 C10 N2 126.2(4)
C15 C10 C11 120.5(4)
N2 C10 C11 113.2(4)
C12 C11 C10 120.3(4)
C12 C11 S1 129.7(3)
C10 C11 S1 109.9(3)
C13 C12 C11 117.8(4)
C13 C12 H12 121.1
C11 C12 H12 121.1
C12 C13 C14 122.1(4)
C12 C13 H13 118.9
C14 C13 H13 118.9
C15 C14 C13 120.9(5)
C15 C14 H14 119.5
C13 C14 H14 119.5
C14 C15 C10 118.2(4)
C14 C15 H15 120.9
C10 C15 H15 120.9
N1 C16 H16A 109.5
N1 C16 H16B 109.5
H16A C16 H16B 109.5
N1 C16 H16C 109.5
H16A C16 H16C 109.5
H16B C16 H16C 109.5

loop_
_geom_bond_atom_site_label_1
_geom_bond_atom_site_label_2
_geom_bond_distance
N1 C1 1.378(5)
N1 C2 1.385(6)
N1 C16 1.448(5)
N2 C9 1.278(5)
N2 C10 1.376(5)
O1 C1 1.182(5)
O2 C2 1.200(5)
O3 C7 1.320(5)
O3 H3 0.8200
S1 C11 1.702(4)
S1 C9 1.723(4)
C1 C4 1.469(6)
C2 C3 1.468(6)
C3 C8 1.344(6)
C3 C4 1.377(6)
C4 C5 1.354(5)
C5 C6 1.371(6)
C5 H5 0.9300
C6 C7 1.403(5)
C6 C9 1.444(6)
C7 C8 1.392(6)
C8 H8 0.9300
C10 C15 1.374(6)
C10 C11 1.394(6)
C11 C12 1.384(6)
C12 C13 1.349(6)
C12 H12 0.9300
C13 C14 1.373(7)
C13 H13 0.9300
C14 C15 1.362(6)
C14 H14 0.9300
C15 H15 0.9300
C16 H16A 0.9600
C16 H16B 0.9600
C16 H16C 0.9600

loop_
_geom_torsion_atom_site_label_1
_geom_torsion_atom_site_label_2
_geom_torsion_atom_site_label_3
_geom_torsion_atom_site_label_4
_geom_torsion
C2 N1 C1 O1 -176.6(4)
C16 N1 C1 O1 2.6(7)
C2 N1 C1 C4 2.2(5)
C16 N1 C1 C4 -178.6(4)
C1 N1 C2 O2 179.2(4)
C16 N1 C2 O2 0.1(7)
C1 N1 C2 C3 -3.1(5)
C16 N1 C2 C3 177.8(4)
O2 C2 C3 C8 -0.7(8)
N1 C2 C3 C8 -178.3(4)
O2 C2 C3 C4 -179.7(5)
N1 C2 C3 C4 2.7(5)
C8 C3 C4 C5 0.7(7)
C2 C3 C4 C5 179.7(4)
C8 C3 C4 C1 179.5(4)
C2 C3 C4 C1 -1.5(5)
O1 C1 C4 C5 -3.0(8)
N1 C1 C4 C5 178.3(4)
O1 C1 C4 C3 178.3(5)
N1 C1 C4 C3 -0.4(5)
C3 C4 C5 C6 0.3(6)
C1 C4 C5 C6 -178.2(4)
C4 C5 C6 C7 -0.8(6)
C4 C5 C6 C9 -177.7(4)
C5 C6 C7 O3 -179.5(4)
C9 C6 C7 O3 -2.6(6)
C5 C6 C7 C8 0.4(6)
C9 C6 C7 C8 177.3(4)
C4 C3 C8 C7 -1.2(6)
C2 C3 C8 C7 -180.0(4)
O3 C7 C8 C3 -179.5(4)
C6 C7 C8 C3 0.6(6)
C10 N2 C9 C6 -176.0(4)
C10 N2 C9 S1 1.0(5)
C5 C6 C9 N2 173.8(4)
C7 C6 C9 N2 -3.1(6)
C5 C6 C9 S1 -2.9(5)
C7 C6 C9 S1 -179.9(3)
C11 S1 C9 N2 -1.2(3)
C11 S1 C9 C6 175.8(3)
C9 N2 C10 C15 -179.9(4)
C9 N2 C10 C11 -0.1(5)
C15 C10 C11 C12 -1.0(6)
N2 C10 C11 C12 179.2(4)
C15 C10 C11 S1 179.0(3)
N2 C10 C11 S1 -0.8(5)
C9 S1 C11 C12 -178.9(4)
C9 S1 C11 C10 1.1(3)
C10 C11 C12 C13 0.0(7)
S1 C11 C12 C13 -180.0(4)
C11 C12 C13 C14 1.0(7)
C12 C13 C14 C15 -1.0(8)
C13 C14 C15 C10 0.1(7)
N2 C10 C15 C14 -179.3(4)
C11 C10 C15 C14 0.9(7)
